data_1565179
loop_
_publ_author_name
'Tuttle, Madison R.'
'Walter, Christopher'
'Brackman, Emma'
'Moore, Curtis'
'Espe, Matthew'
'Rasik, Chris'
'Adams, Paul'
'Zhang, Shiyu'

_publ_section_title
;
 Redox-Active Zinc Thiolates for Low-Cost Rechargeable Aqueous Zn-ion
 Batteries
;
_journal_name_full 'Chemical Science'
_journal_paper_doi 10.1039/D1SC04231A
_journal_year 2021
_chemical_formula_moiety 'C6 H6 N4 S6'
_chemical_formula_sum 'C6 H6 N4 S6'
_chemical_formula_weight 326.51
_chemical_name_common DMcTMe2
_chemical_name_systematic 1,2-bis(5-(methylthio)-1,3,4-thiadiazol-2-yl)disulfane
_space_group_crystal_system triclinic
_space_group_IT_number 2
_space_group_name_Hall '-P 1'
_space_group_name_H-M_alt 'P -1'
_atom_sites_solution_hydrogens geom
_atom_sites_solution_primary dual
_atom_sites_solution_secondary difmap
_audit_creation_date 2021-06-09
_audit_creation_method
;
Olex2 1.3-alpha
(compiled 2020.11.12 svn.r5f609507 for OlexSys, GUI svn.r6272)
;
_audit_update_record
;
2021-07-09 deposited with the CCDC.	2021-11-10 downloaded from the CCDC.
;
_cell_angle_alpha 85.493(2)
_cell_angle_beta 86.271(2)
_cell_angle_gamma 80.637(2)
_cell_formula_units_Z 2
_cell_length_a 7.7096(5)
_cell_length_b 8.5742(6)
_cell_length_c 9.4537(6)
_cell_measurement_reflns_used 9570
_cell_measurement_temperature 100.0
_cell_measurement_theta_max 30.504
_cell_measurement_theta_min 3.129
_cell_volume 613.82(7)
_computing_cell_refinement 'SAINT v8.40A (Bruker, 2019)'
_computing_data_collection 'APEX3 v2019.1-0 (Bruker, 2019)'
_computing_data_reduction 'SAINT v8.40A (Bruker, 2019)'
_computing_molecular_graphics 'Olex2 1.3-alpha (Dolomanov et al., 2009)'
_computing_publication_material 'Olex2 1.3-alpha (Dolomanov et al., 2009)'
_computing_structure_refinement 'XL  (Sheldrick, 2008)'
_computing_structure_solution 'ShelXT (Sheldrick, 2015)'
_diffrn_ambient_temperature 100.0
_diffrn_detector 'Bruker Photon II area detector'
_diffrn_detector_area_resol_mean 10.5
_diffrn_detector_type 'CMOS area detector'
_diffrn_measured_fraction_theta_full 0.994
_diffrn_measured_fraction_theta_max 0.995
_diffrn_measurement_device 'Kappa Four-Circle Diffractometer'
_diffrn_measurement_device_type 'Bruker Kappa Photon II MoTRIUMPH'
_diffrn_measurement_method '\w and \f scans'
_diffrn_radiation_monochromator 'Curved-Graphite, Bruker TRIUMPH'
_diffrn_radiation_probe x-ray
_diffrn_radiation_type MoK\a
_diffrn_radiation_wavelength 0.71073
_diffrn_radiation_xray_symbol K-L~3~
_diffrn_reflns_av_R_equivalents 0.0270
_diffrn_reflns_av_unetI/netI 0.0122
_diffrn_reflns_Laue_measured_fraction_full 0.994
_diffrn_reflns_Laue_measured_fraction_max 0.995
_diffrn_reflns_limit_h_max 11
_diffrn_reflns_limit_h_min -11
_diffrn_reflns_limit_k_max 12
_diffrn_reflns_limit_k_min -12
_diffrn_reflns_limit_l_max 13
_diffrn_reflns_limit_l_min -13
_diffrn_reflns_number 40620
_diffrn_reflns_point_group_measured_fraction_full 0.994
_diffrn_reflns_point_group_measured_fraction_max 0.995
_diffrn_reflns_theta_full 25.000
_diffrn_reflns_theta_max 30.532
_diffrn_reflns_theta_min 3.129
_diffrn_source 'sealed tube'
_diffrn_source_current 30.0
_diffrn_source_power 1.5
_diffrn_source_type fine-focus
_diffrn_source_voltage 50.0
_diffrn_standards_number 0
_exptl_absorpt_coefficient_mu 1.089
_exptl_absorpt_correction_T_max 0.2657
_exptl_absorpt_correction_T_min 0.2186
_exptl_absorpt_correction_type multi-scan
_exptl_absorpt_process_details
;
SADABS-2016/2 (Bruker,2016/2) was used for absorption correction.
wR2(int) was 0.0557 before and 0.0470 after correction.
The Ratio of minimum to maximum transmission is 0.8227.
The \l/2 correction factor is Not present.
;
_exptl_crystal_colour Yellow
_exptl_crystal_colour_primary yellow
_exptl_crystal_density_diffrn 1.767
_exptl_crystal_description Rod
_exptl_crystal_F_000 332
_exptl_crystal_recrystallization_method 'Re-crystallisation from solvent: EtOAc'
_exptl_crystal_size_max 0.341
_exptl_crystal_size_mid 0.108
_exptl_crystal_size_min 0.092
_refine_diff_density_max 0.411
_refine_diff_density_min -0.354
_refine_diff_density_rms 0.051
_refine_ls_extinction_method none
_refine_ls_goodness_of_fit_ref 1.086
_refine_ls_hydrogen_treatment constr
_refine_ls_matrix_type full
_refine_ls_number_parameters 147
_refine_ls_number_reflns 3732
_refine_ls_number_restraints 0
_refine_ls_restrained_S_all 1.086
_refine_ls_R_factor_all 0.0223
_refine_ls_R_factor_gt 0.0196
_refine_ls_shift/su_max 0.001
_refine_ls_shift/su_mean 0.000
_refine_ls_structure_factor_coef Fsqd
_refine_ls_weighting_details 'w=1/[\s^2^(Fo^2^)+(0.0157P)^2^+0.3388P] where P=(Fo^2^+2Fc^2^)/3'
_refine_ls_weighting_scheme calc
_refine_ls_wR_factor_gt 0.0465
_refine_ls_wR_factor_ref 0.0483
_reflns_Friedel_coverage 0.000
_reflns_number_gt 3480
_reflns_number_total 3732
_reflns_threshold_expression 'I > 2\s(I)'
_cod_data_source_file d1sc04231a2.cif
_cod_data_source_block Zhang_DMcTMe2
_cod_depositor_comments
;
The following automatic conversions were performed:

data item '_diffrn_radiation_probe' value 'X-ray' was changed to
'x-ray' in accordance with the
/home/data/users/saulius/crontab/automatic-downloads/rss-feeds/RSC/lib/dictionaries/cif_core.dic
dictionary named 'cif_core.dic' version 2.4.2 last updated on
2011-04-26.

data item '_exptl_crystal_colour_primary' value 'Yellow' was changed
to 'yellow' in accordance with the
/home/data/users/saulius/crontab/automatic-downloads/rss-feeds/RSC/lib/dictionaries/cif_core.dic
dictionary named 'cif_core.dic' version 2.4.2 last updated on
2011-04-26.

Automatic conversion script
Id: cif_fix_values 7556 2019-12-06 15:28:31Z antanas 
;
_cod_database_code 1565179
_shelx_shelxl_version_number 2018/3
_shelx_space_group_comment
;
The symmetry employed for this shelxl refinement is uniquely defined
by the following loop, which should always be used as a source of
symmetry information in preference to the above space-group names.
They are only intended as comments.
;
_shelx_estimated_absorpt_t_max 0.906
_shelx_estimated_absorpt_t_min 0.708
_olex2_refinement_description
;
1. Fixed Uiso
 At 1.5 times of:
  All C(H,H,H) groups
2.a Idealised Me refined as rotating group:
 C5(H5A,H5B,H5C), C6(H6A,H6B,H6C)
;
_olex2_submission_special_instructions 'No special instructions were received'

loop_
_space_group_symop_operation_xyz
'x, y, z'
'-x, -y, -z'

loop_
_atom_site_label
_atom_site_type_symbol
_atom_site_fract_x
_atom_site_fract_y
_atom_site_fract_z
_atom_site_U_iso_or_equiv
_atom_site_adp_type
_atom_site_occupancy
_atom_site_site_symmetry_order
_atom_site_calc_flag
_atom_site_refinement_flags_posn
_atom_site_refinement_flags_adp
_atom_site_refinement_flags_occupancy
_atom_site_disorder_assembly
_atom_site_disorder_group
S1 S 0.33087(4) 0.98890(3) 0.23914(3) 0.01845(6) Uani 1 1 d . . . . .
S2 S 0.57470(4) 0.89984(3) 0.31283(3) 0.01840(6) Uani 1 1 d . . . . .
S3 S 0.24210(3) 0.78289(3) 0.50980(3) 0.01692(6) Uani 1 1 d . . . . .
S4 S 0.71444(4) 0.70670(3) 0.05723(3) 0.02622(7) Uani 1 1 d . . . . .
S5 S -0.04732(4) 0.62985(3) 0.66576(3) 0.01801(6) Uani 1 1 d . . . . .
S6 S 0.79940(4) 0.37669(4) -0.04588(3) 0.02582(7) Uani 1 1 d . . . . .
N1 N 0.03074(13) 0.88336(11) 0.31059(10) 0.01916(18) Uani 1 1 d . . . . .
N2 N -0.06613(12) 0.80236(11) 0.41233(10) 0.01864(18) Uani 1 1 d . . . . .
N3 N 0.59973(13) 0.58527(11) 0.29361(10) 0.01919(18) Uani 1 1 d . . . . .
N4 N 0.65272(13) 0.45961(11) 0.21019(10) 0.01875(18) Uani 1 1 d . . . . .
C1 C 0.18953(14) 0.88363(12) 0.34832(11) 0.01571(18) Uani 1 1 d . . . . .
C2 C 0.02691(13) 0.74395(12) 0.52088(11) 0.01536(18) Uani 1 1 d . . . . .
C3 C 0.62365(14) 0.72005(13) 0.22902(11) 0.01720(19) Uani 1 1 d . . . . .
C4 C 0.71492(14) 0.50488(13) 0.08405(12) 0.0183(2) Uani 1 1 d . . . . .
C5 C -0.26750(15) 0.62362(15) 0.61595(13) 0.0219(2) Uani 1 1 d . . . . .
H5A H -0.262586 0.578124 0.523592 0.033 Uiso 1 1 calc R U . . .
H5B H -0.334025 0.731309 0.609435 0.033 Uiso 1 1 calc R U . . .
H5C H -0.325715 0.558052 0.687720 0.033 Uiso 1 1 calc R U . . .
C6 C 0.81370(19) 0.18997(14) 0.05653(13) 0.0270(2) Uani 1 1 d . . . . .
H6A H 0.866341 0.104575 -0.003401 0.040 Uiso 1 1 calc R U . . .
H6B H 0.695480 0.172554 0.091659 0.040 Uiso 1 1 calc R U . . .
H6C H 0.887079 0.190886 0.137212 0.040 Uiso 1 1 calc R U . . .

loop_
_atom_site_aniso_label
_atom_site_aniso_U_11
_atom_site_aniso_U_22
_atom_site_aniso_U_33
_atom_site_aniso_U_23
_atom_site_aniso_U_13
_atom_site_aniso_U_12
S1 0.01755(12) 0.01581(12) 0.02120(13) 0.00379(9) -0.00148(9) -0.00251(9)
S2 0.01593(12) 0.01672(12) 0.02304(13) -0.00055(9) -0.00160(9) -0.00422(9)
S3 0.01507(11) 0.01924(12) 0.01683(12) 0.00153(9) -0.00308(9) -0.00427(9)
S4 0.03330(16) 0.01748(13) 0.02376(14) 0.00506(10) 0.01071(12) 0.00032(11)
S5 0.01631(12) 0.02134(12) 0.01638(12) 0.00106(9) -0.00096(9) -0.00408(9)
S6 0.03315(16) 0.02162(13) 0.01882(13) 0.00111(10) 0.00525(11) 0.00335(11)
N1 0.0172(4) 0.0202(4) 0.0197(4) 0.0025(3) -0.0022(3) -0.0032(3)
N2 0.0159(4) 0.0200(4) 0.0199(4) 0.0012(3) -0.0021(3) -0.0035(3)
N3 0.0224(4) 0.0178(4) 0.0180(4) -0.0007(3) 0.0002(3) -0.0058(3)
N4 0.0214(4) 0.0180(4) 0.0170(4) 0.0000(3) -0.0001(3) -0.0047(3)
C1 0.0172(5) 0.0131(4) 0.0163(5) -0.0003(3) -0.0007(3) -0.0011(3)
C2 0.0144(4) 0.0146(4) 0.0171(5) -0.0031(3) 0.0000(3) -0.0017(3)
C3 0.0144(4) 0.0188(5) 0.0179(5) 0.0004(4) 0.0003(4) -0.0023(4)
C4 0.0175(5) 0.0178(5) 0.0181(5) 0.0021(4) -0.0008(4) 0.0000(4)
C5 0.0189(5) 0.0267(6) 0.0218(5) 0.0002(4) -0.0025(4) -0.0093(4)
C6 0.0396(7) 0.0180(5) 0.0231(6) -0.0008(4) -0.0069(5) -0.0019(5)

loop_
_atom_type_symbol
_atom_type_description
_atom_type_scat_dispersion_real
_atom_type_scat_dispersion_imag
_atom_type_scat_source
C C 0.0033 0.0016 'International Tables Vol C Tables 4.2.6.8 and 6.1.1.4'
H H 0.0000 0.0000 'International Tables Vol C Tables 4.2.6.8 and 6.1.1.4'
N N 0.0061 0.0033 'International Tables Vol C Tables 4.2.6.8 and 6.1.1.4'
S S 0.1246 0.1234 'International Tables Vol C Tables 4.2.6.8 and 6.1.1.4'

loop_
_geom_angle_atom_site_label_1
_geom_angle_atom_site_label_2
_geom_angle_atom_site_label_3
_geom_angle
_geom_angle_site_symmetry_1
_geom_angle_site_symmetry_3
_geom_angle_publ_flag
C1 S1 S2 103.04(4) . . ?
C3 S2 S1 101.13(4) . . ?
C1 S3 C2 85.77(5) . . ?
C4 S4 C3 86.58(5) . . ?
C2 S5 C5 100.12(5) . . ?
C4 S6 C6 100.27(6) . . ?
C1 N1 N2 111.84(9) . . ?
C2 N2 N1 111.91(9) . . ?
C3 N3 N4 112.66(9) . . ?
C4 N4 N3 112.15(9) . . ?
S3 C1 S1 125.01(6) . . ?
N1 C1 S1 119.28(8) . . ?
N1 C1 S3 115.67(8) . . ?
S3 C2 S5 120.10(6) . . ?
N2 C2 S3 114.79(8) . . ?
N2 C2 S5 125.07(8) . . ?
S4 C3 S2 123.23(6) . . ?
N3 C3 S2 122.36(8) . . ?
N3 C3 S4 114.37(8) . . ?
S4 C4 S6 121.41(6) . . ?
N4 C4 S4 114.23(8) . . ?
N4 C4 S6 124.32(9) . . ?
S5 C5 H5A 109.5 . . ?
S5 C5 H5B 109.5 . . ?
S5 C5 H5C 109.5 . . ?
H5A C5 H5B 109.5 . . ?
H5A C5 H5C 109.5 . . ?
H5B C5 H5C 109.5 . . ?
S6 C6 H6A 109.5 . . ?
S6 C6 H6B 109.5 . . ?
S6 C6 H6C 109.5 . . ?
H6A C6 H6B 109.5 . . ?
H6A C6 H6C 109.5 . . ?
H6B C6 H6C 109.5 . . ?

loop_
_geom_bond_atom_site_label_1
_geom_bond_atom_site_label_2
_geom_bond_distance
_geom_bond_site_symmetry_2
_geom_bond_publ_flag
S1 S2 2.0547(4) . ?
S1 C1 1.7592(11) . ?
S2 C3 1.7636(11) . ?
S3 C1 1.7321(11) . ?
S3 C2 1.7398(11) . ?
S4 C3 1.7309(11) . ?
S4 C4 1.7286(11) . ?
S5 C2 1.7407(11) . ?
S5 C5 1.8010(12) . ?
S6 C4 1.7367(12) . ?
S6 C6 1.7960(13) . ?
N1 N2 1.3912(13) . ?
N1 C1 1.2976(14) . ?
N2 C2 1.3102(14) . ?
N3 N4 1.3777(13) . ?
N3 C3 1.2985(14) . ?
N4 C4 1.3100(14) . ?
C5 H5A 0.9800 . ?
C5 H5B 0.9800 . ?
C5 H5C 0.9800 . ?
C6 H6A 0.9800 . ?
C6 H6B 0.9800 . ?
C6 H6C 0.9800 . ?

loop_
_geom_torsion_atom_site_label_1
_geom_torsion_atom_site_label_2
_geom_torsion_atom_site_label_3
_geom_torsion_atom_site_label_4
_geom_torsion
_geom_torsion_site_symmetry_1
_geom_torsion_site_symmetry_2
_geom_torsion_site_symmetry_3
_geom_torsion_site_symmetry_4
_geom_torsion_publ_flag
S1 S2 C3 S4 84.06(7) . . . . ?
S1 S2 C3 N3 -98.35(9) . . . . ?
S2 S1 C1 S3 18.26(7) . . . . ?
S2 S1 C1 N1 -164.23(8) . . . . ?
N1 N2 C2 S3 0.24(12) . . . . ?
N1 N2 C2 S5 -177.71(8) . . . . ?
N2 N1 C1 S1 -176.60(7) . . . . ?
N2 N1 C1 S3 1.14(12) . . . . ?
N3 N4 C4 S4 0.25(12) . . . . ?
N3 N4 C4 S6 177.96(8) . . . . ?
N4 N3 C3 S2 -177.72(8) . . . . ?
N4 N3 C3 S4 0.06(12) . . . . ?
C1 S3 C2 S5 178.36(7) . . . . ?
C1 S3 C2 N2 0.30(8) . . . . ?
C1 N1 N2 C2 -0.87(13) . . . . ?
C2 S3 C1 S1 176.76(8) . . . . ?
C2 S3 C1 N1 -0.83(9) . . . . ?
C3 S4 C4 S6 -177.96(8) . . . . ?
C3 S4 C4 N4 -0.18(9) . . . . ?
C3 N3 N4 C4 -0.20(14) . . . . ?
C4 S4 C3 S2 177.82(8) . . . . ?
C4 S4 C3 N3 0.06(9) . . . . ?
C5 S5 C2 S3 -177.69(7) . . . . ?
C5 S5 C2 N2 0.16(11) . . . . ?
C6 S6 C4 S4 166.44(8) . . . . ?
C6 S6 C4 N4 -11.11(12) . . . . ?
